data_4515683
loop_
_publ_author_name
'Nicholls, Leo D. M.'
'Marx, Maximilian'
'Hartung, Thierry'
'Gonz\'alez-Fern\'andez, Elisa'
'Golz, Christopher'
'Alcarazo, Manuel'

_publ_section_title
;
 TADDOL-Derived Cationic Phosphonites: Toward an Effective
 Enantioselective Synthesis of [6]Helicenes via Au-Catalyzed Alkyne
 Hydroarylation
;
_journal_issue 7
_journal_name_full 'ACS Catalysis'
_journal_page_first 6079
_journal_paper_doi 10.1021/acscatal.8b01374
_journal_volume 8
_journal_year 2018
_chemical_compound_source acetonitrile
_chemical_formula_moiety 'C45 H54 O'
_chemical_formula_sum 'C45 H54 O'
_chemical_formula_weight 610.88
_chemical_name_systematic
;
 1,3,4-tri(4-tert-butyl-phenyl)-2-methoxy-6-tert-butyl-naphthalene
;
_space_group_crystal_system triclinic
_space_group_IT_number 2
_space_group_name_Hall '-P 1'
_space_group_name_H-M_alt 'P -1'
_atom_sites_solution_hydrogens geom
_atom_sites_solution_primary direct
_atom_sites_solution_secondary difmap
_audit_block_code NIL-NA-117-01_9206_100K
_audit_creation_date 2018-04-07
_audit_creation_method SHELXL-2018/1
_cell_angle_alpha 69.8393(12)
_cell_angle_beta 74.7061(11)
_cell_angle_gamma 79.3386(11)
_cell_formula_units_Z 4
_cell_length_a 13.0480(3)
_cell_length_b 15.9745(4)
_cell_length_c 20.3351(5)
_cell_measurement_reflns_used 7193
_cell_measurement_temperature 100(2)
_cell_measurement_theta_max 54.1405
_cell_measurement_theta_min 2.3710
_cell_volume 3817.17(16)
_computing_cell_refinement 'SAINT software (Bruker AXS, 2004)'
_computing_data_collection 'APEX2 (Bruker AXS, 2005-2013)'
_computing_data_reduction 'SAINT software (Bruker AXS, 2004)'
_computing_molecular_graphics 'DIAMOND (Crystal Impact GbR, 1997-2012)'
_computing_structure_refinement 'SHELXL (G. M. Sheldrick, 2015)'
_computing_structure_solution 'SHELXT (G. M. Sheldrick, 2015)'
_diffrn_ambient_temperature 100(2)
_diffrn_detector_area_resol_mean 66.67
_diffrn_measured_fraction_theta_full 0.962
_diffrn_measured_fraction_theta_max 0.962
_diffrn_measurement_device_type 'Bruker AXS X8 Proteum'
_diffrn_measurement_method 'CCD \f- and \w-scans'
_diffrn_radiation_monochromator 'MONTEL graded multilayer optic'
_diffrn_radiation_type Cu-K\a
_diffrn_radiation_wavelength 1.54178
_diffrn_reflns_av_R_equivalents 0.0903
_diffrn_reflns_av_unetI/netI 0.0576
_diffrn_reflns_Laue_measured_fraction_full 0.962
_diffrn_reflns_Laue_measured_fraction_max 0.962
_diffrn_reflns_limit_h_max 15
_diffrn_reflns_limit_h_min -15
_diffrn_reflns_limit_k_max 19
_diffrn_reflns_limit_k_min -19
_diffrn_reflns_limit_l_max 20
_diffrn_reflns_limit_l_min -23
_diffrn_reflns_number 90751
_diffrn_reflns_point_group_measured_fraction_full 0.962
_diffrn_reflns_point_group_measured_fraction_max 0.962
_diffrn_reflns_theta_full 67.679
_diffrn_reflns_theta_max 67.693
_diffrn_reflns_theta_min 2.371
_diffrn_source '0.2 x 2mm^2^ focus rotating anode'
_exptl_absorpt_coefficient_mu 0.459
_exptl_absorpt_correction_T_max 0.97481
_exptl_absorpt_correction_T_min 0.90458
_exptl_absorpt_correction_type gaussian
_exptl_absorpt_process_details 'SADABS (Bruker AXS, 2012)'
_exptl_crystal_colour colourless
_exptl_crystal_density_diffrn 1.063
_exptl_crystal_description prism
_exptl_crystal_F_000 1328
_exptl_crystal_size_max 0.28
_exptl_crystal_size_mid 0.10
_exptl_crystal_size_min 0.06
_refine_diff_density_max 0.536
_refine_diff_density_min -0.363
_refine_diff_density_rms 0.116
_refine_ls_extinction_coef 0.0038(3)
_refine_ls_extinction_expression Fc^*^=kFc[1+0.001xFc^2^\l^3^/sin(2\q)]^-1/4^
_refine_ls_extinction_method 'SHELXL-2018/1 (Sheldrick 2018)'
_refine_ls_goodness_of_fit_ref 1.023
_refine_ls_hydrogen_treatment constr
_refine_ls_matrix_type full
_refine_ls_number_parameters 856
_refine_ls_number_reflns 13297
_refine_ls_number_restraints 0
_refine_ls_restrained_S_all 1.023
_refine_ls_R_factor_all 0.1128
_refine_ls_R_factor_gt 0.0701
_refine_ls_shift/su_max 0.000
_refine_ls_shift/su_mean 0.000
_refine_ls_structure_factor_coef Fsqd
_refine_ls_weighting_details 'w=1/[\s^2^(Fo^2^)+(0.1221P)^2^+1.2660P] where P=(Fo^2^+2Fc^2^)/3'
_refine_ls_weighting_scheme calc
_refine_ls_wR_factor_gt 0.1753
_refine_ls_wR_factor_ref 0.2118
_reflns_Friedel_coverage 0.000
_reflns_number_gt 8599
_reflns_number_total 13297
_reflns_threshold_expression 'I > 2\s(I)'
_cod_data_source_file cs8b01374_si_010.cif
_cod_data_source_block 7
_cod_database_code 4515683
_shelx_shelxl_version_number 2018/1
_shelx_space_group_comment
;
The symmetry employed for this shelxl refinement is uniquely defined
by the following loop, which should always be used as a source of
symmetry information in preference to the above space-group names.
They are only intended as comments.
;
_shelx_estimated_absorpt_t_min 0.844
_shelx_estimated_absorpt_t_max 0.973

loop_
_space_group_symop_operation_xyz
'x, y, z'
'-x, -y, -z'

loop_
_atom_site_label
_atom_site_type_symbol
_atom_site_fract_x
_atom_site_fract_y
_atom_site_fract_z
_atom_site_U_iso_or_equiv
_atom_site_adp_type
_atom_site_occupancy
_atom_site_site_symmetry_order
_atom_site_calc_flag
_atom_site_refinement_flags_posn
_atom_site_refinement_flags_adp
_atom_site_refinement_flags_occupancy
_atom_site_disorder_assembly
_atom_site_disorder_group
C1 C 0.43585(18) 0.45852(17) 0.13919(13) 0.0325(6) Uani 1 1 d . . . . .
C2 C 0.37314(19) 0.38983(16) 0.17634(13) 0.0316(6) Uani 1 1 d . . . . .
C3 C 0.26490(19) 0.40249(16) 0.16952(13) 0.0314(6) Uani 1 1 d . . . . .
C4 C 0.1961(2) 0.33387(17) 0.20588(14) 0.0364(6) Uani 1 1 d . . . . .
H4 H 0.221717 0.278697 0.236740 0.044 Uiso 1 1 calc R U . . .
C5 C 0.0940(2) 0.34592(18) 0.19720(14) 0.0374(6) Uani 1 1 d . . . . .
H5 H 0.049612 0.298889 0.222710 0.045 Uiso 1 1 calc R U . . .
C6 C 0.0517(2) 0.42608(17) 0.15149(14) 0.0357(6) Uani 1 1 d . . . . .
C7 C 0.11758(19) 0.49330(17) 0.11574(13) 0.0327(6) Uani 1 1 d . . . . .
H7 H 0.090964 0.547391 0.084233 0.039 Uiso 1 1 calc R U . . .
C8 C 0.22432(18) 0.48455(16) 0.12436(13) 0.0302(6) Uani 1 1 d . . . . .
C9 C 0.29216(19) 0.55522(16) 0.08741(13) 0.0308(6) Uani 1 1 d . . . . .
C10 C 0.39804(19) 0.54241(16) 0.09476(13) 0.0309(6) Uani 1 1 d . . . . .
C11 C 0.5598(2) 0.4786(2) 0.19682(17) 0.0563(8) Uani 1 1 d . . . . .
H11A H 0.519268 0.447667 0.244526 0.085 Uiso 1 1 calc R U . . .
H11B H 0.536026 0.542963 0.184331 0.085 Uiso 1 1 calc R U . . .
H11C H 0.636068 0.469090 0.197035 0.085 Uiso 1 1 calc R U . . .
C12 C -0.0643(2) 0.4340(2) 0.14558(15) 0.0453(7) Uani 1 1 d . . . . .
C13 C -0.1358(2) 0.4223(2) 0.22110(16) 0.0593(9) Uani 1 1 d . . . . .
H13A H -0.126004 0.469157 0.239126 0.089 Uiso 1 1 calc R U . . .
H13B H -0.116209 0.363282 0.253520 0.089 Uiso 1 1 calc R U . . .
H13C H -0.210798 0.427025 0.218679 0.089 Uiso 1 1 calc R U . . .
C14 C -0.0790(3) 0.3596(2) 0.11805(19) 0.0662(10) Uani 1 1 d . . . . .
H14A H -0.062450 0.300948 0.152044 0.099 Uiso 1 1 calc R U . . .
H14B H -0.030840 0.364915 0.071120 0.099 Uiso 1 1 calc R U . . .
H14C H -0.153098 0.365593 0.113428 0.099 Uiso 1 1 calc R U . . .
C15 C -0.0989(2) 0.5243(2) 0.09483(17) 0.0551(8) Uani 1 1 d . . . . .
H15A H -0.054839 0.531685 0.046413 0.083 Uiso 1 1 calc R U . . .
H15B H -0.090046 0.572651 0.111585 0.083 Uiso 1 1 calc R U . . .
H15C H -0.174120 0.526662 0.093894 0.083 Uiso 1 1 calc R U . . .
C16 C 0.41551(19) 0.30156(17) 0.22138(13) 0.0325(6) Uani 1 1 d . . . . .
C17 C 0.4647(2) 0.23437(17) 0.19169(14) 0.0369(6) Uani 1 1 d . . . . .
H17 H 0.479295 0.247097 0.141107 0.044 Uiso 1 1 calc R U . . .
C18 C 0.4931(2) 0.14904(18) 0.23427(14) 0.0390(6) Uani 1 1 d . . . . .
H18 H 0.526545 0.104436 0.212162 0.047 Uiso 1 1 calc R U . . .
C19 C 0.4741(2) 0.12672(17) 0.30867(14) 0.0369(6) Uani 1 1 d . . . . .
C20 C 0.4265(2) 0.19546(19) 0.33766(15) 0.0468(7) Uani 1 1 d . . . . .
H20 H 0.413690 0.183436 0.388104 0.056 Uiso 1 1 calc R U . . .
C21 C 0.3975(2) 0.28029(19) 0.29549(15) 0.0471(7) Uani 1 1 d . . . . .
H21 H 0.364550 0.325120 0.317462 0.057 Uiso 1 1 calc R U . . .
C22 C 0.5002(2) 0.03281(18) 0.35820(14) 0.0404(7) Uani 1 1 d . . . . .
C23 C 0.5492(3) -0.03455(19) 0.31734(16) 0.0539(8) Uani 1 1 d . . . . .
H23A H 0.617832 -0.016498 0.285913 0.081 Uiso 1 1 calc R U . . .
H23B H 0.500736 -0.036079 0.288341 0.081 Uiso 1 1 calc R U . . .
H23C H 0.560412 -0.094258 0.351593 0.081 Uiso 1 1 calc R U . . .
C24 C 0.5783(3) 0.0367(2) 0.40115(18) 0.0602(9) Uani 1 1 d . . . . .
H24A H 0.547979 0.080162 0.427171 0.090 Uiso 1 1 calc R U . . .
H24B H 0.645983 0.055033 0.368353 0.090 Uiso 1 1 calc R U . . .
H24C H 0.591116 -0.022675 0.435448 0.090 Uiso 1 1 calc R U . . .
C25 C 0.3967(2) -0.00158(19) 0.41000(15) 0.0469(7) Uani 1 1 d . . . . .
H25A H 0.346062 -0.003118 0.382469 0.070 Uiso 1 1 calc R U . . .
H25B H 0.365149 0.038553 0.438907 0.070 Uiso 1 1 calc R U . . .
H25C H 0.412762 -0.062097 0.441652 0.070 Uiso 1 1 calc R U . . .
C26 C 0.25007(19) 0.64251(16) 0.04118(13) 0.0319(6) Uani 1 1 d . . . . .
C27 C 0.1745(2) 0.70059(17) 0.07132(15) 0.0383(6) Uani 1 1 d . . . . .
H27 H 0.143285 0.681128 0.121197 0.046 Uiso 1 1 calc R U . . .
C28 C 0.1442(2) 0.78537(18) 0.03024(15) 0.0418(7) Uani 1 1 d . . . . .
H28 H 0.092900 0.823511 0.052430 0.050 Uiso 1 1 calc R U . . .
C29 C 0.1871(2) 0.81700(18) -0.04349(15) 0.0402(6) Uani 1 1 d . . . . .
C30 C 0.2594(2) 0.75763(18) -0.07338(14) 0.0381(6) Uani 1 1 d . . . . .
H30 H 0.288601 0.776271 -0.123569 0.046 Uiso 1 1 calc R U . . .
C31 C 0.29044(19) 0.67207(17) -0.03239(13) 0.0344(6) Uani 1 1 d . . . . .
H31 H 0.339862 0.633147 -0.054811 0.041 Uiso 1 1 calc R U . . .
C32 C 0.1581(2) 0.9140(2) -0.08571(18) 0.0543(8) Uani 1 1 d . . . . .
C33 C 0.0366(2) 0.9360(2) -0.07548(19) 0.0613(9) Uani 1 1 d . . . . .
H33A H 0.004542 0.926617 -0.024471 0.092 Uiso 1 1 calc R U . . .
H33B H 0.007756 0.896655 -0.092470 0.092 Uiso 1 1 calc R U . . .
H33C H 0.019744 0.998630 -0.102941 0.092 Uiso 1 1 calc R U . . .
C34 C 0.2049(3) 0.9337(3) -0.16606(19) 0.0845(14) Uani 1 1 d . . . . .
H34A H 0.181768 0.891539 -0.183313 0.127 Uiso 1 1 calc R U . . .
H34B H 0.283036 0.926930 -0.174767 0.127 Uiso 1 1 calc R U . . .
H34C H 0.179839 0.995127 -0.191650 0.127 Uiso 1 1 calc R U . . .
C35 C 0.2006(3) 0.9750(2) -0.0561(3) 0.0886(14) Uani 1 1 d . . . . .
H35A H 0.278779 0.965916 -0.066006 0.133 Uiso 1 1 calc R U . . .
H35B H 0.172456 0.959845 -0.004157 0.133 Uiso 1 1 calc R U . . .
H35C H 0.177280 1.037907 -0.079353 0.133 Uiso 1 1 calc R U . . .
C36 C 0.47121(19) 0.61428(17) 0.05847(13) 0.0327(6) Uani 1 1 d . . . . .
C37 C 0.4408(2) 0.70029(17) 0.06421(14) 0.0372(6) Uani 1 1 d . . . . .
H37 H 0.370667 0.714055 0.089300 0.045 Uiso 1 1 calc R U . . .
C38 C 0.5102(2) 0.76623(19) 0.03425(15) 0.0423(7) Uani 1 1 d . . . . .
H38 H 0.486459 0.824112 0.039174 0.051 Uiso 1 1 calc R U . . .
C39 C 0.6139(2) 0.74960(19) -0.00292(14) 0.0428(7) Uani 1 1 d . . . . .
C40 C 0.6432(2) 0.66456(19) -0.01053(14) 0.0416(7) Uani 1 1 d . . . . .
H40 H 0.712472 0.651592 -0.037079 0.050 Uiso 1 1 calc R U . . .
C41 C 0.5741(2) 0.59809(18) 0.01948(13) 0.0368(6) Uani 1 1 d . . . . .
H41 H 0.597308 0.540723 0.013400 0.044 Uiso 1 1 calc R U . . .
C42 C 0.6930(3) 0.8206(2) -0.03417(16) 0.0532(8) Uani 1 1 d . . . . .
C51 C 0.07501(18) 0.35693(16) 0.45269(13) 0.0309(6) Uani 1 1 d . . . . .
C52 C 0.14439(19) 0.29234(16) 0.48741(13) 0.0314(6) Uani 1 1 d . . . . .
C53 C 0.25128(19) 0.31201(16) 0.47717(13) 0.0314(6) Uani 1 1 d . . . . .
C54 C 0.3276(2) 0.24837(17) 0.51024(14) 0.0350(6) Uani 1 1 d . . . . .
H54 H 0.307540 0.191270 0.541190 0.042 Uiso 1 1 calc R U . . .
C55 C 0.4307(2) 0.26744(18) 0.49851(14) 0.0368(6) Uani 1 1 d . . . . .
H55 H 0.480797 0.222683 0.520662 0.044 Uiso 1 1 calc R U . . .
C56 C 0.46378(19) 0.35230(17) 0.45417(14) 0.0349(6) Uani 1 1 d . . . . .
C57 C 0.38902(19) 0.41583(17) 0.42444(13) 0.0339(6) Uani 1 1 d . . . . .
H57 H 0.409173 0.474027 0.396672 0.041 Uiso 1 1 calc R U . . .
C58 C 0.28156(18) 0.39833(16) 0.43339(13) 0.0298(5) Uani 1 1 d . . . . .
C59 C 0.20580(19) 0.46410(16) 0.39929(13) 0.0300(5) Uani 1 1 d . . . . .
C60 C 0.10334(19) 0.44320(16) 0.40758(13) 0.0307(5) Uani 1 1 d . . . . .
C61 C -0.0456(2) 0.3082(2) 0.40871(17) 0.0511(8) Uani 1 1 d . . . . .
H61A H -0.119038 0.292908 0.420662 0.077 Uiso 1 1 calc R U . . .
H61B H 0.004433 0.255270 0.405058 0.077 Uiso 1 1 calc R U . . .
H61C H -0.033476 0.356287 0.362750 0.077 Uiso 1 1 calc R U . . .
C62 C 0.5819(2) 0.36635(19) 0.43861(15) 0.0405(6) Uani 1 1 d . . . . .
C63 C 0.6462(2) 0.3044(2) 0.39509(17) 0.0503(8) Uani 1 1 d . . . . .
H63A H 0.618602 0.316927 0.351892 0.075 Uiso 1 1 calc R U . . .
H63B H 0.639286 0.241730 0.424447 0.075 Uiso 1 1 calc R U . . .
H63C H 0.721610 0.315198 0.381230 0.075 Uiso 1 1 calc R U . . .
C64 C 0.6203(2) 0.3420(2) 0.50857(16) 0.0517(8) Uani 1 1 d . . . . .
H64A H 0.612281 0.278746 0.535597 0.078 Uiso 1 1 calc R U . . .
H64B H 0.577483 0.379529 0.537407 0.078 Uiso 1 1 calc R U . . .
H64C H 0.695604 0.352221 0.497442 0.078 Uiso 1 1 calc R U . . .
C65 C 0.6033(2) 0.4631(2) 0.39500(18) 0.0534(8) Uani 1 1 d . . . . .
H65A H 0.561531 0.503381 0.421652 0.080 Uiso 1 1 calc R U . . .
H65B H 0.582503 0.478856 0.348936 0.080 Uiso 1 1 calc R U . . .
H65C H 0.679499 0.468936 0.386461 0.080 Uiso 1 1 calc R U . . .
C66 C 0.11160(19) 0.20246(17) 0.53408(13) 0.0335(6) Uani 1 1 d . . . . .
C67 C 0.1384(2) 0.12896(17) 0.50873(14) 0.0404(7) Uani 1 1 d . . . . .
H67 H 0.177285 0.136466 0.460820 0.049 Uiso 1 1 calc R U . . .
C68 C 0.1093(2) 0.04541(18) 0.55206(15) 0.0434(7) Uani 1 1 d . . . . .
H68 H 0.128462 -0.003330 0.533054 0.052 Uiso 1 1 calc R U . . .
C69 C 0.0525(2) 0.03024(17) 0.62314(14) 0.0370(6) Uani 1 1 d . . . . .
C70 C 0.0272(2) 0.10452(18) 0.64775(14) 0.0391(6) Uani 1 1 d . . . . .
H70 H -0.010649 0.097114 0.695870 0.047 Uiso 1 1 calc R U . . .
C71 C 0.0554(2) 0.18853(17) 0.60447(14) 0.0375(6) Uani 1 1 d . . . . .
H71 H 0.035998 0.237496 0.623208 0.045 Uiso 1 1 calc R U . . .
C72 C 0.0188(2) -0.06274(18) 0.66835(15) 0.0413(7) Uani 1 1 d . . . . .
C73 C -0.0641(3) -0.0839(2) 0.63682(18) 0.0550(8) Uani 1 1 d . . . . .
H73A H -0.032393 -0.083427 0.587336 0.082 Uiso 1 1 calc R U . . .
H73B H -0.125956 -0.038507 0.637284 0.082 Uiso 1 1 calc R U . . .
H73C H -0.087070 -0.143164 0.665658 0.082 Uiso 1 1 calc R U . . .
C74 C -0.0314(2) -0.0680(2) 0.74664(15) 0.0501(8) Uani 1 1 d . . . . .
H74A H -0.097561 -0.027376 0.748803 0.075 Uiso 1 1 calc R U . . .
H74B H 0.018650 -0.050512 0.766767 0.075 Uiso 1 1 calc R U . . .
H74C H -0.047515 -0.129557 0.774417 0.075 Uiso 1 1 calc R U . . .
C75 C 0.1163(3) -0.1329(2) 0.66732(18) 0.0591(9) Uani 1 1 d . . . . .
H75A H 0.168129 -0.119920 0.688802 0.089 Uiso 1 1 calc R U . . .
H75B H 0.149369 -0.130859 0.617646 0.089 Uiso 1 1 calc R U . . .
H75C H 0.093794 -0.192648 0.694853 0.089 Uiso 1 1 calc R U . . .
C76 C 0.23480(19) 0.55703(16) 0.35833(13) 0.0310(6) Uani 1 1 d . . . . .
C77 C 0.1955(2) 0.62564(17) 0.38834(14) 0.0356(6) Uani 1 1 d . . . . .
H77 H 0.148622 0.613211 0.434304 0.043 Uiso 1 1 calc R U . . .
C78 C 0.2233(2) 0.71175(17) 0.35248(14) 0.0370(6) Uani 1 1 d . . . . .
H78 H 0.194558 0.757390 0.374274 0.044 Uiso 1 1 calc R U . . .
C79 C 0.2921(2) 0.73336(17) 0.28557(14) 0.0360(6) Uani 1 1 d . . . . .
C80 C 0.3311(2) 0.66412(18) 0.25568(14) 0.0422(7) Uani 1 1 d . . . . .
H80 H 0.378248 0.676447 0.209807 0.051 Uiso 1 1 calc R U . . .
C81 C 0.3029(2) 0.57758(18) 0.29132(14) 0.0405(7) Uani 1 1 d . . . . .
H81 H 0.330709 0.531927 0.269418 0.049 Uiso 1 1 calc R U . . .
C82 C 0.3221(2) 0.82853(18) 0.24359(15) 0.0439(7) Uani 1 1 d . . . . .
C83 C 0.2902(2) 0.89006(19) 0.29080(16) 0.0498(8) Uani 1 1 d . . . . .
H83A H 0.325684 0.865341 0.331357 0.075 Uiso 1 1 calc R U . . .
H83B H 0.212551 0.894297 0.308824 0.075 Uiso 1 1 calc R U . . .
H83C H 0.311843 0.949893 0.262400 0.075 Uiso 1 1 calc R U . . .
C84 C 0.4430(2) 0.8274(2) 0.21371(19) 0.0603(9) Uani 1 1 d . . . . .
H84A H 0.465249 0.790540 0.181583 0.091 Uiso 1 1 calc R U . . .
H84B H 0.480221 0.802295 0.253427 0.091 Uiso 1 1 calc R U . . .
H84C H 0.460899 0.888777 0.187005 0.091 Uiso 1 1 calc R U . . .
C85 C 0.2632(3) 0.8669(2) 0.18170(17) 0.0592(9) Uani 1 1 d . . . . .
H85A H 0.185929 0.867815 0.201152 0.089 Uiso 1 1 calc R U . . .
H85B H 0.284842 0.829282 0.150127 0.089 Uiso 1 1 calc R U . . .
H85C H 0.281081 0.928056 0.154314 0.089 Uiso 1 1 calc R U . . .
C86 C 0.02472(19) 0.50881(16) 0.36943(13) 0.0316(6) Uani 1 1 d . . . . .
C87 C 0.0443(2) 0.53951(19) 0.29476(14) 0.0402(7) Uani 1 1 d . . . . .
H87 H 0.107858 0.516910 0.267894 0.048 Uiso 1 1 calc R U . . .
C88 C -0.0270(2) 0.60215(19) 0.25915(14) 0.0431(7) Uani 1 1 d . . . . .
H88 H -0.011237 0.621115 0.208183 0.052 Uiso 1 1 calc R U . . .
C89 C -0.1209(2) 0.63857(18) 0.29505(14) 0.0373(6) Uani 1 1 d . . . . .
C90 C -0.1417(2) 0.60559(17) 0.36986(14) 0.0363(6) Uani 1 1 d . . . . .
H90 H -0.206239 0.626965 0.396615 0.044 Uiso 1 1 calc R U . . .
C91 C -0.0708(2) 0.54263(17) 0.40617(13) 0.0335(6) Uani 1 1 d . . . . .
H91 H -0.087636 0.522070 0.457145 0.040 Uiso 1 1 calc R U . . .
C92 C -0.1983(2) 0.70924(19) 0.25418(15) 0.0432(7) Uani 1 1 d . . . . .
O1 O 0.54216(13) 0.44396(12) 0.14528(9) 0.0393(4) Uani 1 1 d . . . . .
O2 O -0.02908(13) 0.33763(12) 0.46355(9) 0.0366(4) Uani 1 1 d . . . . .
C43A C 0.6776(6) 0.8840(5) 0.0018(4) 0.066(2) Uiso 0.5 1 d . . P A 1
H43A H 0.678051 0.853187 0.052540 0.099 Uiso 0.5 1 calc R U P A 1
H43B H 0.608829 0.920068 -0.002479 0.099 Uiso 0.5 1 calc R U P A 1
H43C H 0.735277 0.923178 -0.019627 0.099 Uiso 0.5 1 calc R U P A 1
C44A C 0.6908(6) 0.8648(5) -0.1183(3) 0.0466(17) Uiso 0.5 1 d . . P A 1
H44A H 0.618428 0.892272 -0.123277 0.070 Uiso 0.5 1 calc R U P A 1
H44B H 0.711785 0.818116 -0.141825 0.070 Uiso 0.5 1 calc R U P A 1
H44C H 0.740724 0.910665 -0.140786 0.070 Uiso 0.5 1 calc R U P A 1
C45A C 0.8149(7) 0.7709(6) -0.0376(5) 0.082(2) Uiso 0.5 1 d . . P A 1
H45A H 0.827713 0.730182 -0.066308 0.123 Uiso 0.5 1 calc R U P A 1
H45B H 0.824188 0.736585 0.011095 0.123 Uiso 0.5 1 calc R U P A 1
H45C H 0.865833 0.816029 -0.059689 0.123 Uiso 0.5 1 calc R U P A 1
C93A C -0.1377(6) 0.7603(5) 0.1743(4) 0.0541(18) Uiso 0.5 1 d . . P B 1
H93A H -0.112749 0.717754 0.146986 0.081 Uiso 0.5 1 calc R U P B 1
H93B H -0.076467 0.785901 0.176517 0.081 Uiso 0.5 1 calc R U P B 1
H93C H -0.186978 0.808460 0.150709 0.081 Uiso 0.5 1 calc R U P B 1
C94A C -0.2612(6) 0.6624(5) 0.2222(4) 0.0452(18) Uiso 0.5 1 d . . P B 1
H94A H -0.302056 0.617340 0.261396 0.068 Uiso 0.5 1 calc R U P B 1
H94B H -0.210277 0.633308 0.189683 0.068 Uiso 0.5 1 calc R U P B 1
H94C H -0.310074 0.707522 0.195736 0.068 Uiso 0.5 1 calc R U P B 1
C95A C -0.2457(6) 0.7815(5) 0.2890(4) 0.0553(17) Uiso 0.5 1 d . . P B 1
H95A H -0.188152 0.811831 0.290851 0.083 Uiso 0.5 1 calc R U P B 1
H95B H -0.285728 0.754432 0.337846 0.083 Uiso 0.5 1 calc R U P B 1
H95C H -0.293816 0.825229 0.260912 0.083 Uiso 0.5 1 calc R U P B 1
C43B C 0.6354(5) 0.9135(4) -0.0144(3) 0.0422(14) Uiso 0.5 1 d . . P A 2
H43D H 0.611033 0.899404 0.037782 0.063 Uiso 0.5 1 calc R U P A 2
H43E H 0.574138 0.937894 -0.037112 0.063 Uiso 0.5 1 calc R U P A 2
H43F H 0.687125 0.957854 -0.032100 0.063 Uiso 0.5 1 calc R U P A 2
C44B C 0.7271(6) 0.8461(5) -0.1098(3) 0.0443(17) Uiso 0.5 1 d . . P A 2
H44D H 0.664730 0.866802 -0.131704 0.066 Uiso 0.5 1 calc R U P A 2
H44E H 0.767191 0.794476 -0.123969 0.066 Uiso 0.5 1 calc R U P A 2
H44F H 0.773109 0.894593 -0.126137 0.066 Uiso 0.5 1 calc R U P A 2
C45B C 0.7842(5) 0.7884(5) 0.0043(4) 0.0598(17) Uiso 0.5 1 d . . P A 2
H45D H 0.821798 0.733017 -0.004703 0.090 Uiso 0.5 1 calc R U P A 2
H45E H 0.756115 0.776838 0.055946 0.090 Uiso 0.5 1 calc R U P A 2
H45F H 0.833809 0.834427 -0.013455 0.090 Uiso 0.5 1 calc R U P A 2
C93B C -0.1374(6) 0.7794(5) 0.1960(4) 0.064(2) Uiso 0.5 1 d . . P B 2
H93D H -0.084903 0.751669 0.163150 0.095 Uiso 0.5 1 calc R U P B 2
H93E H -0.100484 0.808687 0.216808 0.095 Uiso 0.5 1 calc R U P B 2
H93F H -0.186758 0.823970 0.169478 0.095 Uiso 0.5 1 calc R U P B 2
C94B C -0.2810(7) 0.6647(6) 0.2462(5) 0.069(3) Uiso 0.5 1 d . . P B 2
H94D H -0.325860 0.638070 0.293485 0.103 Uiso 0.5 1 calc R U P B 2
H94E H -0.247153 0.617533 0.224534 0.103 Uiso 0.5 1 calc R U P B 2
H94F H -0.325359 0.708722 0.215319 0.103 Uiso 0.5 1 calc R U P B 2
C95B C -0.2871(6) 0.7501(5) 0.3054(4) 0.065(2) Uiso 0.5 1 d . . P B 2
H95D H -0.254359 0.774838 0.331857 0.097 Uiso 0.5 1 calc R U P B 2
H95E H -0.331227 0.703266 0.339297 0.097 Uiso 0.5 1 calc R U P B 2
H95F H -0.331863 0.797883 0.277310 0.097 Uiso 0.5 1 calc R U P B 2

loop_
_atom_site_aniso_label
_atom_site_aniso_U_11
_atom_site_aniso_U_22
_atom_site_aniso_U_33
_atom_site_aniso_U_23
_atom_site_aniso_U_13
_atom_site_aniso_U_12
C1 0.0229(12) 0.0353(15) 0.0368(14) -0.0132(11) -0.0014(10) -0.0007(11)
C2 0.0270(13) 0.0319(14) 0.0316(13) -0.0093(11) -0.0019(10) -0.0003(11)
C3 0.0275(13) 0.0309(14) 0.0321(13) -0.0089(11) -0.0011(10) -0.0031(10)
C4 0.0341(14) 0.0306(14) 0.0389(15) -0.0066(11) -0.0042(11) -0.0035(11)
C5 0.0320(14) 0.0345(15) 0.0411(15) -0.0065(12) -0.0040(11) -0.0086(11)
C6 0.0308(14) 0.0378(15) 0.0363(14) -0.0094(12) -0.0047(11) -0.0059(11)
C7 0.0295(13) 0.0326(14) 0.0325(13) -0.0074(11) -0.0040(10) -0.0037(11)
C8 0.0284(13) 0.0301(14) 0.0301(13) -0.0104(11) -0.0013(10) -0.0034(10)
C9 0.0299(13) 0.0304(14) 0.0301(13) -0.0111(11) 0.0000(10) -0.0042(11)
C10 0.0265(13) 0.0305(14) 0.0331(13) -0.0119(11) 0.0004(10) -0.0030(10)
C11 0.0347(16) 0.088(3) 0.0533(19) -0.0283(18) -0.0124(13) -0.0058(16)
C12 0.0304(14) 0.0502(18) 0.0472(16) 0.0002(14) -0.0095(12) -0.0132(13)
C13 0.0276(15) 0.072(2) 0.0563(19) 0.0044(16) -0.0030(13) -0.0088(15)
C14 0.071(2) 0.065(2) 0.066(2) 0.0000(17) -0.0320(18) -0.0312(19)
C15 0.0362(16) 0.062(2) 0.0530(18) 0.0033(15) -0.0125(13) -0.0078(15)
C16 0.0292(13) 0.0323(14) 0.0339(14) -0.0107(11) -0.0042(10) -0.0013(11)
C17 0.0331(14) 0.0394(16) 0.0325(14) -0.0108(12) -0.0017(11) 0.0011(12)
C18 0.0334(14) 0.0369(16) 0.0389(15) -0.0114(12) 0.0006(11) 0.0023(12)
C19 0.0336(14) 0.0349(15) 0.0374(15) -0.0097(12) -0.0047(11) 0.0007(11)
C20 0.0629(19) 0.0422(17) 0.0343(15) -0.0124(13) -0.0127(13) 0.0012(14)
C21 0.063(2) 0.0372(17) 0.0392(16) -0.0149(13) -0.0113(14) 0.0057(14)
C22 0.0345(15) 0.0364(15) 0.0408(15) -0.0050(12) -0.0040(12) -0.0004(12)
C23 0.0528(19) 0.0363(17) 0.0531(18) -0.0054(14) -0.0002(14) 0.0090(14)
C24 0.055(2) 0.051(2) 0.065(2) 0.0045(16) -0.0266(16) -0.0058(16)
C25 0.0440(17) 0.0413(17) 0.0458(17) -0.0083(13) -0.0019(13) -0.0029(13)
C26 0.0262(13) 0.0316(14) 0.0353(14) -0.0101(11) -0.0013(10) -0.0050(11)
C27 0.0314(14) 0.0348(15) 0.0410(15) -0.0098(12) 0.0022(11) -0.0033(11)
C28 0.0333(14) 0.0338(15) 0.0520(17) -0.0122(13) -0.0024(12) -0.0005(12)
C29 0.0309(14) 0.0323(15) 0.0533(17) -0.0054(13) -0.0112(12) -0.0057(11)
C30 0.0331(14) 0.0393(16) 0.0370(14) -0.0032(12) -0.0067(11) -0.0101(12)
C31 0.0296(13) 0.0363(15) 0.0361(14) -0.0119(12) -0.0023(11) -0.0066(11)
C32 0.0373(16) 0.0353(17) 0.075(2) 0.0054(15) -0.0156(15) -0.0050(13)
C33 0.0434(18) 0.052(2) 0.071(2) -0.0030(17) -0.0135(16) 0.0074(15)
C34 0.0413(19) 0.074(3) 0.079(2) 0.035(2) 0.0013(17) 0.0038(18)
C35 0.082(3) 0.035(2) 0.149(4) -0.006(2) -0.052(3) -0.0112(18)
C36 0.0312(13) 0.0371(15) 0.0298(13) -0.0119(11) -0.0014(10) -0.0080(11)
C37 0.0343(14) 0.0367(15) 0.0411(15) -0.0152(12) -0.0027(11) -0.0073(12)
C38 0.0463(17) 0.0375(16) 0.0439(16) -0.0127(13) -0.0069(13) -0.0107(13)
C39 0.0474(17) 0.0480(18) 0.0343(15) -0.0078(13) -0.0071(12) -0.0205(14)
C40 0.0359(15) 0.0520(18) 0.0358(15) -0.0142(13) 0.0016(11) -0.0142(13)
C41 0.0312(14) 0.0420(16) 0.0356(14) -0.0135(12) 0.0003(11) -0.0078(12)
C42 0.0559(19) 0.055(2) 0.0485(18) -0.0069(15) -0.0088(14) -0.0277(16)
C51 0.0237(12) 0.0351(14) 0.0323(13) -0.0132(11) -0.0006(10) -0.0018(11)
C52 0.0289(13) 0.0328(14) 0.0308(13) -0.0116(11) -0.0008(10) -0.0036(11)
C53 0.0292(13) 0.0319(14) 0.0316(13) -0.0114(11) -0.0037(10) -0.0008(11)
C54 0.0342(14) 0.0326(14) 0.0354(14) -0.0101(11) -0.0050(11) -0.0011(11)
C55 0.0308(14) 0.0382(15) 0.0387(14) -0.0109(12) -0.0086(11) 0.0026(11)
C56 0.0291(13) 0.0389(15) 0.0363(14) -0.0128(12) -0.0068(11) -0.0014(11)
C57 0.0291(13) 0.0363(15) 0.0355(14) -0.0128(12) -0.0034(10) -0.0033(11)
C58 0.0257(12) 0.0312(14) 0.0302(13) -0.0104(11) -0.0036(10) 0.0002(10)
C59 0.0276(13) 0.0316(14) 0.0286(13) -0.0114(11) -0.0010(10) -0.0012(10)
C60 0.0280(13) 0.0332(14) 0.0299(13) -0.0127(11) -0.0028(10) -0.0004(11)
C61 0.0390(16) 0.062(2) 0.065(2) -0.0330(17) -0.0138(14) -0.0059(14)
C62 0.0275(14) 0.0457(17) 0.0477(16) -0.0140(13) -0.0087(12) -0.0028(12)
C63 0.0296(15) 0.064(2) 0.0569(19) -0.0252(16) -0.0040(13) -0.0006(14)
C64 0.0375(16) 0.065(2) 0.0568(19) -0.0203(16) -0.0158(14) -0.0048(14)
C65 0.0359(16) 0.056(2) 0.067(2) -0.0109(16) -0.0141(14) -0.0115(14)
C66 0.0291(13) 0.0319(14) 0.0370(14) -0.0107(11) -0.0030(11) -0.0032(11)
C67 0.0433(16) 0.0351(15) 0.0372(15) -0.0122(12) 0.0031(12) -0.0059(12)
C68 0.0475(17) 0.0339(15) 0.0442(16) -0.0148(13) 0.0011(13) -0.0037(13)
C69 0.0319(14) 0.0348(15) 0.0406(15) -0.0110(12) -0.0028(11) -0.0037(11)
C70 0.0393(15) 0.0404(16) 0.0339(14) -0.0118(12) 0.0008(11) -0.0077(12)
C71 0.0371(15) 0.0324(15) 0.0411(15) -0.0140(12) -0.0009(11) -0.0054(12)
C72 0.0376(15) 0.0320(15) 0.0464(16) -0.0087(12) -0.0003(12) -0.0045(12)
C73 0.0553(19) 0.0437(18) 0.064(2) -0.0165(15) -0.0045(15) -0.0144(15)
C74 0.0481(18) 0.0391(17) 0.0493(17) -0.0042(14) 0.0000(13) -0.0057(14)
C75 0.0499(19) 0.0362(17) 0.070(2) -0.0030(15) 0.0033(16) -0.0036(14)
C76 0.0281(13) 0.0313(14) 0.0314(13) -0.0109(11) -0.0042(10) 0.0015(10)
C77 0.0325(14) 0.0379(15) 0.0333(14) -0.0130(12) -0.0003(11) -0.0024(11)
C78 0.0357(14) 0.0338(15) 0.0398(15) -0.0140(12) -0.0034(11) -0.0017(11)
C79 0.0341(14) 0.0310(14) 0.0399(15) -0.0101(12) -0.0053(11) -0.0022(11)
C80 0.0461(16) 0.0356(15) 0.0344(15) -0.0093(12) 0.0046(12) -0.0014(13)
C81 0.0448(16) 0.0323(15) 0.0374(15) -0.0120(12) 0.0020(12) -0.0011(12)
C82 0.0487(17) 0.0309(15) 0.0445(16) -0.0085(12) -0.0022(13) -0.0035(13)
C83 0.0541(18) 0.0359(16) 0.0565(19) -0.0169(14) -0.0022(14) -0.0073(14)
C84 0.0519(19) 0.0489(19) 0.069(2) -0.0186(16) 0.0147(16) -0.0177(15)
C85 0.079(2) 0.0362(17) 0.0527(19) -0.0055(14) -0.0124(17) -0.0023(16)
C86 0.0282(13) 0.0322(14) 0.0321(13) -0.0106(11) -0.0029(10) -0.0022(11)
C87 0.0317(14) 0.0480(17) 0.0331(14) -0.0122(12) -0.0019(11) 0.0066(12)
C88 0.0406(16) 0.0499(17) 0.0299(14) -0.0089(12) -0.0050(11) 0.0062(13)
C89 0.0340(14) 0.0361(15) 0.0397(15) -0.0117(12) -0.0078(11) 0.0015(12)
C90 0.0309(14) 0.0361(15) 0.0404(15) -0.0160(12) -0.0030(11) 0.0011(11)
C91 0.0342(14) 0.0346(14) 0.0297(13) -0.0112(11) -0.0037(10) -0.0015(11)
C92 0.0397(16) 0.0396(16) 0.0450(16) -0.0103(13) -0.0115(12) 0.0066(13)
O1 0.0233(9) 0.0448(11) 0.0447(11) -0.0121(9) -0.0034(7) -0.0003(8)
O2 0.0240(9) 0.0424(11) 0.0426(10) -0.0151(8) -0.0022(7) -0.0052(8)

loop_
_atom_type_symbol
_atom_type_description
_atom_type_scat_dispersion_real
_atom_type_scat_dispersion_imag
_atom_type_scat_source
C C 0.0181 0.0091 'International Tables Vol C Tables 4.2.6.8 and 6.1.1.4'
H H 0.0000 0.0000 'International Tables Vol C Tables 4.2.6.8 and 6.1.1.4'
O O 0.0492 0.0322 'International Tables Vol C Tables 4.2.6.8 and 6.1.1.4'

loop_
_exptl_crystal_face_index_h
_exptl_crystal_face_index_k
_exptl_crystal_face_index_l
_exptl_crystal_face_perp_dist
0.00 0.00 -1.00 0.1550
0.00 0.00 1.00 0.1250
0.00 1.00 0.00 0.0300
0.00 -1.00 0.00 0.0300
1.00 0.00 1.00 0.0600
-1.00 0.00 -1.00 0.0450
1.00 0.00 0.00 0.1350
0.00 -1.00 -1.00 0.1300
0.00 1.00 1.00 0.1100

loop_
_geom_angle_atom_site_label_1
_geom_angle_atom_site_label_2
_geom_angle_atom_site_label_3
_geom_angle
C2 C1 O1 117.8(2)
C2 C1 C10 123.2(2)
O1 C1 C10 119.0(2)
C1 C2 C3 118.7(2)
C1 C2 C16 122.1(2)
C3 C2 C16 119.1(2)
C4 C3 C8 118.4(2)
C4 C3 C2 121.5(2)
C8 C3 C2 120.0(2)
C5 C4 C3 120.9(2)
C4 C5 C6 122.2(2)
C7 C6 C5 117.6(2)
C7 C6 C12 123.8(2)
C5 C6 C12 118.6(2)
C6 C7 C8 122.3(2)
C3 C8 C7 118.6(2)
C3 C8 C9 119.4(2)
C7 C8 C9 121.9(2)
C10 C9 C8 120.1(2)
C10 C9 C26 119.8(2)
C8 C9 C26 120.1(2)
C9 C10 C1 118.5(2)
C9 C10 C36 122.2(2)
C1 C10 C36 119.3(2)
C15 C12 C6 112.7(2)
C15 C12 C14 108.3(3)
C6 C12 C14 109.7(3)
C15 C12 C13 109.0(3)
C6 C12 C13 108.0(2)
C14 C12 C13 109.2(3)
C17 C16 C21 117.4(2)
C17 C16 C2 120.9(2)
C21 C16 C2 121.4(2)
C18 C17 C16 121.3(2)
C17 C18 C19 121.8(2)
C20 C19 C18 116.3(2)
C20 C19 C22 119.9(2)
C18 C19 C22 123.8(2)
C21 C20 C19 122.0(3)
C20 C21 C16 121.2(3)
C19 C22 C24 109.4(2)
C19 C22 C23 112.7(2)
C24 C22 C23 108.8(2)
C19 C22 C25 109.1(2)
C24 C22 C25 109.4(2)
C23 C22 C25 107.4(2)
C31 C26 C27 117.6(2)
C31 C26 C9 121.4(2)
C27 C26 C9 120.7(2)
C28 C27 C26 121.2(2)
C27 C28 C29 121.6(2)
C30 C29 C28 116.7(2)
C30 C29 C32 123.5(3)
C28 C29 C32 119.7(3)
C31 C30 C29 122.0(2)
C30 C31 C26 120.7(2)
C29 C32 C34 112.0(3)
C29 C32 C33 110.9(2)
C34 C32 C33 107.6(3)
C29 C32 C35 107.8(3)
C34 C32 C35 110.4(3)
C33 C32 C35 108.2(3)
C37 C36 C41 116.9(2)
C37 C36 C10 121.1(2)
C41 C36 C10 121.9(2)
C38 C37 C36 121.7(2)
C37 C38 C39 121.5(3)
C40 C39 C38 116.7(2)
C40 C39 C42 121.0(3)
C38 C39 C42 122.3(3)
C41 C40 C39 122.0(3)
C40 C41 C36 121.0(3)
C44B C42 C45B 113.2(5)
C43A C42 C39 115.6(4)
C44B C42 C39 114.1(4)
C45B C42 C39 108.4(3)
C43A C42 C44A 113.3(5)
C39 C42 C44A 106.5(3)
C43A C42 C45A 109.4(5)
C39 C42 C45A 109.3(4)
C44A C42 C45A 101.8(5)
C44B C42 C43B 106.3(4)
C45B C42 C43B 104.9(4)
C39 C42 C43B 109.4(3)
C52 C51 O2 118.2(2)
C52 C51 C60 123.2(2)
O2 C51 C60 118.5(2)
C51 C52 C53 118.6(2)
C51 C52 C66 121.5(2)
C53 C52 C66 119.9(2)
C54 C53 C58 118.6(2)
C54 C53 C52 121.8(2)
C58 C53 C52 119.6(2)
C55 C54 C53 121.2(2)
C54 C55 C56 121.5(2)
C57 C56 C55 117.7(2)
C57 C56 C62 123.5(2)
C55 C56 C62 118.6(2)
C56 C57 C58 122.8(2)
C53 C58 C59 119.8(2)
C53 C58 C57 118.1(2)
C59 C58 C57 122.1(2)
C60 C59 C58 120.1(2)
C60 C59 C76 120.0(2)
C58 C59 C76 119.7(2)
C59 C60 C51 118.7(2)
C59 C60 C86 121.2(2)
C51 C60 C86 120.1(2)
C65 C62 C56 112.3(2)
C65 C62 C64 108.3(2)
C56 C62 C64 110.8(2)
C65 C62 C63 108.6(2)
C56 C62 C63 107.6(2)
C64 C62 C63 109.2(2)
C71 C66 C67 117.7(2)
C71 C66 C52 121.5(2)
C67 C66 C52 120.9(2)
C68 C67 C66 121.1(2)
C67 C68 C69 122.0(2)
C70 C69 C68 116.1(2)
C70 C69 C72 123.7(2)
C68 C69 C72 120.2(2)
C71 C70 C69 122.2(2)
C70 C71 C66 121.0(2)
C69 C72 C73 108.6(2)
C69 C72 C75 109.8(2)
C73 C72 C75 109.9(3)
C69 C72 C74 112.1(2)
C73 C72 C74 108.3(2)
C75 C72 C74 108.2(2)
C81 C76 C77 117.9(2)
C81 C76 C59 122.3(2)
C77 C76 C59 119.9(2)
C78 C77 C76 121.1(2)
C77 C78 C79 121.8(2)
C78 C79 C80 116.8(2)
C78 C79 C82 123.1(2)
C80 C79 C82 120.1(2)
C81 C80 C79 121.6(2)
C76 C81 C80 120.8(2)
C79 C82 C83 111.8(2)
C79 C82 C84 110.5(2)
C83 C82 C84 107.7(2)
C79 C82 C85 108.3(2)
C83 C82 C85 108.7(2)
C84 C82 C85 109.9(3)
C87 C86 C91 117.0(2)
C87 C86 C60 120.9(2)
C91 C86 C60 122.0(2)
C88 C87 C86 121.1(2)
C87 C88 C89 122.5(2)
C88 C89 C90 116.1(2)
C88 C89 C92 121.5(2)
C90 C89 C92 122.4(2)
C91 C90 C89 121.9(2)
C90 C91 C86 121.3(2)
C94B C92 C93B 125.3(5)
C94B C92 C89 109.4(4)
C93B C92 C89 109.5(4)
C95A C92 C89 112.4(3)
C94B C92 C95B 87.4(5)
C93B C92 C95B 111.7(5)
C89 C92 C95B 111.5(3)
C95A C92 C94A 125.8(4)
C89 C92 C94A 109.4(3)
C95A C92 C93A 105.7(4)
C89 C92 C93A 110.9(3)
C94A C92 C93A 89.7(4)
C1 O1 C11 113.17(19)
C51 O2 C61 113.46(19)

loop_
_geom_bond_atom_site_label_1
_geom_bond_atom_site_label_2
_geom_bond_distance
C1 C2 1.371(3)
C1 O1 1.395(3)
C1 C10 1.418(3)
C2 C3 1.426(3)
C2 C16 1.490(3)
C3 C4 1.417(3)
C3 C8 1.418(3)
C4 C5 1.360(4)
C5 C6 1.413(4)
C6 C7 1.376(3)
C6 C12 1.528(4)
C7 C8 1.425(3)
C8 C9 1.434(3)
C9 C10 1.399(3)
C9 C26 1.488(3)
C10 C36 1.491(3)
C11 O1 1.425(3)
C12 C15 1.526(4)
C12 C14 1.537(4)
C12 C13 1.541(4)
C16 C17 1.384(3)
C16 C21 1.390(4)
C17 C18 1.383(4)
C18 C19 1.393(4)
C19 C20 1.393(4)
C19 C22 1.527(4)
C20 C21 1.377(4)
C22 C24 1.529(4)
C22 C23 1.529(4)
C22 C25 1.536(4)
C26 C31 1.389(3)
C26 C27 1.394(3)
C27 C28 1.373(4)
C28 C29 1.399(4)
C29 C30 1.387(4)
C29 C32 1.523(4)
C30 C31 1.384(4)
C32 C34 1.527(5)
C32 C33 1.533(4)
C32 C35 1.550(5)
C36 C37 1.394(3)
C36 C41 1.397(3)
C37 C38 1.386(4)
C38 C39 1.393(4)
C39 C40 1.392(4)
C39 C42 1.531(4)
C40 C41 1.389(4)
C42 C43A 1.399(8)
C42 C44B 1.416(7)
C42 C45B 1.510(7)
C42 C44A 1.616(7)
C42 C45A 1.637(9)
C42 C43B 1.663(7)
C51 C52 1.368(3)
C51 O2 1.392(3)
C51 C60 1.420(3)
C52 C53 1.432(3)
C52 C66 1.490(3)
C53 C54 1.409(3)
C53 C58 1.421(3)
C54 C55 1.374(4)
C55 C56 1.416(4)
C56 C57 1.367(4)
C56 C62 1.532(3)
C57 C58 1.433(3)
C58 C59 1.427(3)
C59 C60 1.391(3)
C59 C76 1.493(3)
C60 C86 1.488(3)
C61 O2 1.427(3)
C62 C65 1.528(4)
C62 C64 1.532(4)
C62 C63 1.540(4)
C66 C71 1.387(3)
C66 C67 1.392(4)
C67 C68 1.379(4)
C68 C69 1.399(4)
C69 C70 1.394(4)
C69 C72 1.527(4)
C70 C71 1.381(4)
C72 C73 1.532(4)
C72 C75 1.533(4)
C72 C74 1.533(4)
C76 C81 1.384(3)
C76 C77 1.387(3)
C77 C78 1.382(4)
C78 C79 1.386(4)
C79 C80 1.394(4)
C79 C82 1.531(4)
C80 C81 1.389(4)
C82 C83 1.533(4)
C82 C84 1.533(4)
C82 C85 1.535(4)
C86 C87 1.393(3)
C86 C91 1.393(3)
C87 C88 1.379(4)
C88 C89 1.390(4)
C89 C90 1.396(4)
C89 C92 1.536(4)
C90 C91 1.384(4)
C92 C94B 1.467(9)
C92 C93B 1.486(8)
C92 C95A 1.512(7)
C92 C95B 1.550(8)
C92 C94A 1.580(8)
C92 C93A 1.605(7)
